data_1560887
loop_
_publ_author_name
'Cramer, Alisha J.'
'Cole, Jacqueline M.'

_publ_section_title
;
 Host-guest prospects of neodymium and gadolinium ultraphosphate
 frameworks for nuclear waste storage: Multi-temperature topological
 analysis of nanoporous cages in RP5O14
;
_journal_name_full 'Journal of Solid State Chemistry'
_journal_page_first 250
_journal_page_last 257
_journal_paper_doi 10.1016/j.jssc.2018.07.020
_journal_volume 266
_journal_year 2018
_chemical_formula_sum 'Gd O14 P5'
_chemical_formula_weight 536.10
_space_group_IT_number 53
_space_group_name_Hall '-P 2ac 2'
_space_group_name_H-M_alt 'P m n a'
_symmetry_cell_setting orthorhombic
_symmetry_space_group_name_H-M 'P m n a'
_atom_sites_solution_hydrogens none
_atom_sites_solution_primary direct
_atom_sites_solution_secondary difmap
_audit_creation_method SHELXL-97
_cell_angle_alpha 90.00
_cell_angle_beta 90.00
_cell_angle_gamma 90.00
_cell_formula_units_Z 4
_cell_length_a 12.961(3)
_cell_length_b 8.7180(17)
_cell_length_c 8.9242(18)
_cell_measurement_reflns_used 512
_cell_measurement_temperature 370(2)
_cell_measurement_theta_max 28.28
_cell_measurement_theta_min 2.0
_cell_volume 1008.4(4)
_computing_cell_refinement
;
Rigaku CrystalClear-SM Expert 2.0
;
_computing_data_collection 'Rigaku CrystalClear-SM Expert 2.0'
_computing_data_reduction
;
Rigaku CrystalClear-SM Expert 2.0
;
_computing_molecular_graphics
;
SHELXTL-PLUS (Sheldrick, 1995)
;
_computing_publication_material 'SHELXL-97 (Sheldrick, 1997)'
_computing_structure_refinement 'SHELXL-97 (Sheldrick, 1997)'
_computing_structure_solution 'SHELXS-97 (Sheldrick, 1990)'
_diffrn_ambient_temperature 370(2)
_diffrn_measured_fraction_theta_full 0.808
_diffrn_measured_fraction_theta_max 0.808
_diffrn_measurement_device_type 'Rigaku Saturn 724+ CCD'
_diffrn_measurement_method '\w scans'
_diffrn_radiation_monochromator graphite
_diffrn_radiation_source 'fine-focus sealed tube'
_diffrn_radiation_type MoK\a
_diffrn_radiation_wavelength 0.71073
_diffrn_reflns_av_R_equivalents 0.1003
_diffrn_reflns_av_sigmaI/netI 0.0656
_diffrn_reflns_limit_h_max 17
_diffrn_reflns_limit_h_min -17
_diffrn_reflns_limit_k_max 7
_diffrn_reflns_limit_k_min -11
_diffrn_reflns_limit_l_max 12
_diffrn_reflns_limit_l_min -6
_diffrn_reflns_number 3669
_diffrn_reflns_theta_full 31.18
_diffrn_reflns_theta_max 31.18
_diffrn_reflns_theta_min 3.63
_diffrn_standards_decay_% 0
_diffrn_standards_interval_count 0
_diffrn_standards_interval_time 0
_diffrn_standards_number 0
_exptl_absorpt_coefficient_mu 7.459
_exptl_absorpt_correction_T_max 0.105
_exptl_absorpt_correction_T_min 0.069
_exptl_absorpt_correction_type empirical
_exptl_absorpt_process_details
;
T. Higashi, ABSCOR, empirical absorption correction
;
_exptl_crystal_colour colourless
_exptl_crystal_density_diffrn 3.531
_exptl_crystal_density_method 'not measured'
_exptl_crystal_description block
_exptl_crystal_F_000 1004
_exptl_crystal_size_max 0.4
_exptl_crystal_size_mid 0.4
_exptl_crystal_size_min 0.3
_refine_diff_density_max 1.546
_refine_diff_density_min -1.906
_refine_diff_density_rms 0.328
_refine_ls_extinction_coef 0.0186(16)
_refine_ls_extinction_expression Fc^*^=kFc[1+0.001xFc^2^\l^3^/sin(2\q)]^-1/4^
_refine_ls_extinction_method SHELXL
_refine_ls_goodness_of_fit_ref 1.155
_refine_ls_hydrogen_treatment none
_refine_ls_matrix_type full
_refine_ls_number_parameters 99
_refine_ls_number_reflns 1376
_refine_ls_number_restraints 0
_refine_ls_restrained_S_all 1.155
_refine_ls_R_factor_all 0.0497
_refine_ls_R_factor_gt 0.0459
_refine_ls_shift/su_max 0.000
_refine_ls_shift/su_mean 0.000
_refine_ls_structure_factor_coef Fsqd
_refine_ls_weighting_details 'calc w=1/[\s^2^(Fo^2^)+(0.0687P)^2^+6.0666P] where P=(Fo^2^+2Fc^2^)/3'
_refine_ls_weighting_scheme calc
_refine_ls_wR_factor_gt 0.1294
_refine_ls_wR_factor_ref 0.1318
_reflns_number_gt 1297
_reflns_number_total 1376
_reflns_threshold_expression >2sigma(I)
_cod_data_source_file 2gd370i2-3bortho.cif
_cod_data_source_block 2gd370i2-3b
_cod_original_cell_volume 1008.4(3)
_cod_original_sg_symbol_H-M Pmna
_cod_database_code 1560887

loop_
_symmetry_equiv_pos_as_xyz
'x, y, z'
'-x+1/2, -y, z+1/2'
'-x+1/2, y, -z+1/2'
'x, -y, -z'
'-x, -y, -z'
'x-1/2, y, -z-1/2'
'x-1/2, -y, z-1/2'
'-x, y, z'

loop_
_atom_site_label
_atom_site_type_symbol
_atom_site_fract_x
_atom_site_fract_y
_atom_site_fract_z
_atom_site_U_iso_or_equiv
_atom_site_adp_type
_atom_site_occupancy
_atom_site_symmetry_multiplicity
_atom_site_calc_flag
_atom_site_refinement_flags
_atom_site_disorder_assembly
_atom_site_disorder_group
Gd1 Gd 0.5000 0.72281(5) 0.19010(4) 0.0093(2) Uani 1 2 d S . .
P1 P 0.66503(13) 0.23647(19) 0.45067(18) 0.0105(3) Uani 1 1 d . . .
P2 P 0.79798(17) 0.5000 0.5000 0.0119(5) Uani 1 2 d S . .
P3 P 0.5000 0.3149(3) 0.2448(3) 0.0105(4) Uani 1 2 d S . .
P4 P 0.32796(17) 1.0000 0.0000 0.0096(4) Uani 1 2 d S . .
O1 O 0.5936(5) 0.2157(6) 0.3120(5) 0.0162(11) Uani 1 1 d . . .
O2 O 0.3520(4) 0.5864(6) 0.1168(5) 0.0188(10) Uani 1 1 d . . .
O3 O 0.5000 0.4662(10) 0.3134(7) 0.0185(16) Uani 1 2 d S . .
O4 O 0.6128(5) 0.7727(6) 0.4042(6) 0.0221(12) Uani 1 1 d . . .
O5 O 0.5000 0.7099(10) -0.0819(8) 0.0199(16) Uani 1 2 d S . .
O6 O 0.3833(4) 0.9192(6) 0.1195(5) 0.0184(10) Uani 1 1 d . . .
O7 O 0.7479(5) 0.1132(8) 0.4176(5) 0.0266(13) Uani 1 1 d . . .
O8 O 0.7191(5) 0.3902(7) 0.4141(6) 0.0305(15) Uani 1 1 d . . .

loop_
_atom_site_aniso_label
_atom_site_aniso_U_11
_atom_site_aniso_U_22
_atom_site_aniso_U_33
_atom_site_aniso_U_23
_atom_site_aniso_U_13
_atom_site_aniso_U_12
Gd1 0.0104(3) 0.0091(4) 0.0084(3) 0.00033(14) 0.000 0.000
P1 0.0113(7) 0.0099(8) 0.0104(7) 0.0013(5) -0.0001(5) 0.0017(6)
P2 0.0118(9) 0.0104(11) 0.0134(9) -0.0001(8) 0.000 0.000
P3 0.0105(9) 0.0120(11) 0.0091(8) 0.0003(9) 0.000 0.000
P4 0.0091(8) 0.0089(10) 0.0108(8) -0.0011(7) 0.000 0.000
O1 0.018(3) 0.017(3) 0.013(2) -0.0032(17) -0.0046(16) 0.0071(19)
O2 0.017(2) 0.018(2) 0.022(2) 0.0016(19) -0.0047(18) -0.004(2)
O3 0.027(4) 0.010(4) 0.018(3) 0.002(3) 0.000 0.000
O4 0.030(3) 0.027(3) 0.009(2) 0.0001(18) -0.009(2) -0.003(2)
O5 0.031(4) 0.019(4) 0.010(3) -0.005(3) 0.000 0.000
O6 0.025(2) 0.016(2) 0.0150(19) 0.0011(18) -0.0005(18) 0.005(2)
O7 0.021(2) 0.042(4) 0.017(2) 0.004(2) -0.0011(18) 0.020(3)
O8 0.037(3) 0.032(3) 0.022(2) 0.015(2) -0.016(2) -0.022(3)

loop_
_atom_type_symbol
_atom_type_description
_atom_type_scat_dispersion_real
_atom_type_scat_dispersion_imag
_atom_type_scat_source
O O 0.0106 0.0060 'International Tables Vol C Tables 4.2.6.8 and 6.1.1.4'
P P 0.1023 0.0942 'International Tables Vol C Tables 4.2.6.8 and 6.1.1.4'
Gd Gd -0.1653 3.9035 'International Tables Vol C Tables 4.2.6.8 and 6.1.1.4'

loop_
_geom_angle_atom_site_label_1
_geom_angle_atom_site_label_2
_geom_angle_atom_site_label_3
_geom_angle
_geom_angle_site_symmetry_1
_geom_angle_site_symmetry_3
O2 Gd1 O2 109.4(3) . 8_655
O2 Gd1 O6 144.37(17) . 8_655
O2 Gd1 O6 76.7(2) 8_655 8_655
O2 Gd1 O6 76.7(2) . .
O2 Gd1 O6 144.37(17) 8_655 .
O6 Gd1 O6 79.3(3) 8_655 .
O2 Gd1 O5 72.46(16) . .
O2 Gd1 O5 72.46(16) 8_655 .
O6 Gd1 O5 76.58(19) 8_655 .
O6 Gd1 O5 76.58(19) . .
O2 Gd1 O4 142.71(19) . .
O2 Gd1 O4 79.6(2) 8_655 .
O6 Gd1 O4 72.40(18) 8_655 .
O6 Gd1 O4 117.45(18) . .
O5 Gd1 O4 142.09(16) . .
O2 Gd1 O4 79.6(2) . 8_655
O2 Gd1 O4 142.71(18) 8_655 8_655
O6 Gd1 O4 117.45(18) 8_655 8_655
O6 Gd1 O4 72.40(18) . 8_655
O5 Gd1 O4 142.09(16) . 8_655
O4 Gd1 O4 73.5(3) . 8_655
O2 Gd1 O3 70.65(15) . .
O2 Gd1 O3 70.65(15) 8_655 .
O6 Gd1 O3 139.96(13) 8_655 .
O6 Gd1 O3 139.96(13) . .
O5 Gd1 O3 113.5(3) . .
O4 Gd1 O3 79.31(18) . .
O4 Gd1 O3 79.31(18) 8_655 .
O4 P1 O8 116.3(4) 4_566 .
O4 P1 O7 116.9(3) 4_566 .
O8 P1 O7 104.3(4) . .
O4 P1 O1 115.0(4) 4_566 .
O8 P1 O1 101.7(3) . .
O7 P1 O1 100.4(3) . .
O2 P2 O2 122.9(4) 7_666 6_656
O2 P2 O8 109.9(3) 7_666 .
O2 P2 O8 105.8(3) 6_656 .
O2 P2 O8 105.8(3) 7_666 4_566
O2 P2 O8 109.9(3) 6_656 4_566
O8 P2 O8 100.4(5) . 4_566
O3 P3 O5 123.3(5) . 5_665
O3 P3 O1 109.4(3) . .
O5 P3 O1 106.9(3) 5_665 .
O3 P3 O1 109.4(3) . 8_655
O5 P3 O1 106.9(3) 5_665 8_655
O1 P3 O1 98.1(5) . 8_655
O6 P4 O6 121.4(4) 4_575 .
O6 P4 O7 106.1(3) 4_575 7_565
O6 P4 O7 110.7(3) . 7_565
O6 P4 O7 110.7(3) 4_575 6_566
O6 P4 O7 106.1(3) . 6_566
O7 P4 O7 99.8(5) 7_565 6_566
P1 O1 P3 133.1(4) . .
P2 O2 Gd1 148.1(3) 6_556 .
P3 O3 Gd1 128.9(4) . .
P1 O4 Gd1 163.4(4) 4_566 .
P3 O5 Gd1 174.2(5) 5_665 .
P4 O6 Gd1 148.5(3) . .
P1 O7 P4 141.8(4) . 6_646
P1 O8 P2 135.1(3) . .

loop_
_geom_bond_atom_site_label_1
_geom_bond_atom_site_label_2
_geom_bond_distance
_geom_bond_site_symmetry_2
Gd1 O2 2.350(5) .
Gd1 O2 2.350(5) 8_655
Gd1 O6 2.370(5) 8_655
Gd1 O6 2.370(5) .
Gd1 O5 2.430(7) .
Gd1 O4 2.445(5) .
Gd1 O4 2.445(5) 8_655
Gd1 O3 2.493(8) .
P1 O4 1.463(5) 4_566
P1 O8 1.547(6) .
P1 O7 1.548(6) .
P1 O1 1.556(5) .
P2 O2 1.464(5) 7_666
P2 O2 1.464(5) 6_656
P2 O8 1.597(6) .
P2 O8 1.597(6) 4_566
P3 O3 1.454(9) .
P3 O5 1.471(7) 5_665
P3 O1 1.606(6) .
P3 O1 1.606(6) 8_655
P4 O6 1.465(5) 4_575
P4 O6 1.465(5) .
P4 O7 1.610(6) 7_565
P4 O7 1.610(6) 6_566
O2 P2 1.464(5) 6_556
O4 P1 1.463(5) 4_566
O5 P3 1.471(7) 5_665
O7 P4 1.610(5) 6_646

_cod_database_fobs_code 1560887
